data_7208957
loop_
_publ_author_name
'Saines, Paul J.'
'Steinmann, Mark'
'Tan, Jin-Chong'
'Yeung, Hamish H.-M.'
'Cheetham, Anthony K.'

_publ_section_title
;
 Structural diversity and luminescent properties of lanthanide 2,2- and
 2,3-dimethylsuccinate frameworks
;
_journal_issue 1
_journal_name_full CrystEngComm
_journal_page_first 100
_journal_paper_doi 10.1039/c2ce26279g
_journal_volume 15
_journal_year 2013
_chemical_compound_source 'synthesis as described'
_chemical_formula_moiety 'C18 H26 Lu2 O13'
_chemical_formula_sum 'C18 H26 Lu2 O13'
_chemical_formula_weight 800.33
_chemical_name_systematic
;
?
;
_space_group_IT_number 14
_symmetry_cell_setting monoclinic
_symmetry_Int_Tables_number 14
_symmetry_space_group_name_Hall '-P 2ybc'
_symmetry_space_group_name_H-M 'P 1 21/c 1'
_atom_sites_solution_hydrogens geom
_atom_sites_solution_primary direct
_atom_sites_solution_secondary difmap
_audit_creation_date 2012-05-17T11:15:18-00:00
_audit_creation_method 'WinGX routine CIF_UPDATE'
_cell_angle_alpha 90
_cell_angle_beta 112.496(4)
_cell_angle_gamma 90
_cell_formula_units_Z 4
_cell_length_a 11.1375(4)
_cell_length_b 18.0442(5)
_cell_length_c 12.7462(4)
_cell_measurement_reflns_used 3681
_cell_measurement_temperature 120(2)
_cell_measurement_theta_max 29.0298
_cell_measurement_theta_min 2.9967
_cell_measurement_wavelength 0.71073
_cell_volume 2366.65(15)
_computing_cell_refinement 'CrysAlisPro V1.171.35.11 (Agilent Technologies)'
_computing_data_collection 'CrysAlisPro V1.171.35.11 (Agilent Technologies)'
_computing_data_reduction 'CrysAlisPro V1.171.35.11 (Agilent Technologies)'
_computing_molecular_graphics 'Diamond (Brandenburg 1997)'
_computing_publication_material 'WinGX publication routines (Farrugia, 1999)'
_computing_structure_refinement 'SHELXL-97 (Sheldrick, 2008)'
_computing_structure_solution 'SHELXS-97 (Sheldrick, 2008)'
_diffrn_ambient_temperature 120(2)
_diffrn_detector_area_resol_mean 16.1183
_diffrn_measured_fraction_theta_full 0.9964
_diffrn_measured_fraction_theta_max 0.855
_diffrn_measurement_device_type 'Xcalibur, Eos, Gemini ultra'
_diffrn_radiation_monochromator graphite
_diffrn_radiation_probe x-ray
_diffrn_radiation_source 'Enhance (Mo) X-ray Source'
_diffrn_radiation_type MoK\a
_diffrn_radiation_wavelength 0.71073
_diffrn_reflns_av_R_equivalents 0.0355
_diffrn_reflns_av_unetI/netI 0.0528
_diffrn_reflns_limit_h_max 15
_diffrn_reflns_limit_h_min -14
_diffrn_reflns_limit_k_max 23
_diffrn_reflns_limit_k_min -24
_diffrn_reflns_limit_l_max 17
_diffrn_reflns_limit_l_min -16
_diffrn_reflns_number 10826
_diffrn_reflns_theta_full 26.32
_diffrn_reflns_theta_max 29.09
_diffrn_reflns_theta_min 3
_exptl_absorpt_coefficient_mu 8.347
_exptl_absorpt_correction_T_max 0.355
_exptl_absorpt_correction_T_min 0.068
_exptl_absorpt_correction_type analytical
_exptl_absorpt_process_details
;
CrysAlisPro, Agilent Technologies,
Version 1.171.35.21 (release 20-01-2012 CrysAlis171 .NET)
(compiled Jan 23 2012,18:06:46)
Analytical numeric absorption correction using a multifaceted crystal
model based on expressions derived by R.C. Clark & J.S. Reid.
(Clark, R. C. & Reid, J. S. (1995). Acta Cryst. A51, 887-897)
;
_exptl_crystal_colour colourless
_exptl_crystal_density_diffrn 2.246
_exptl_crystal_density_method 'not measured'
_exptl_crystal_description 'irregular block'
_exptl_crystal_F_000 1520
_exptl_crystal_size_max 0.5546
_exptl_crystal_size_mid 0.326
_exptl_crystal_size_min 0.1517
_refine_diff_density_max 1.258
_refine_diff_density_min -1.388
_refine_diff_density_rms 0.203
_refine_ls_extinction_method none
_refine_ls_goodness_of_fit_ref 1.04
_refine_ls_hydrogen_treatment mixed
_refine_ls_matrix_type full
_refine_ls_number_parameters 310
_refine_ls_number_reflns 5425
_refine_ls_number_restraints 3
_refine_ls_restrained_S_all 1.039
_refine_ls_R_factor_all 0.0392
_refine_ls_R_factor_gt 0.0308
_refine_ls_shift/su_max 0.001
_refine_ls_shift/su_mean 0
_refine_ls_structure_factor_coef Fsqd
_refine_ls_weighting_details 'calc w=1/[\s^2^(Fo^2^)+(0.0176P)^2^+0.0000P] where P=(Fo^2^+2Fc^2^)/3'
_refine_ls_weighting_scheme calc
_refine_ls_wR_factor_gt 0.0622
_refine_ls_wR_factor_ref 0.0663
_reflns_number_gt 4607
_reflns_number_total 5425
_reflns_threshold_expression >2sigma(I)
_cod_data_source_file c2ce26279g.txt
_cod_data_source_block Compound10
_cod_original_cell_volume 2366.65(13)
_cod_database_code 7208957

loop_
_symmetry_equiv_pos_as_xyz
'x, y, z'
'-x, y+1/2, -z+1/2'
'-x, -y, -z'
'x, -y-1/2, z-1/2'

loop_
_atom_site_label
_atom_site_type_symbol
_atom_site_fract_x
_atom_site_fract_y
_atom_site_fract_z
_atom_site_U_iso_or_equiv
_atom_site_adp_type
_atom_site_occupancy
_atom_site_symmetry_multiplicity
_atom_site_calc_flag
_atom_site_refinement_flags
Lu1 Lu 0.43282(2) 0.158832(10) 0.757267(17) 0.00983(6) Uani 1 1 d .
Lu2 Lu 0.46435(2) 0.335331(10) 0.604832(17) 0.00962(6) Uani 1 1 d .
O2 O 0.2846(4) 0.11533(17) 0.5774(3) 0.0151(8) Uani 1 1 d .
O12 O 0.5937(3) 0.24307(17) 0.5939(3) 0.0148(8) Uani 1 1 d .
C1 C 0.2676(5) 0.1786(3) 0.5350(4) 0.0135(11) Uani 1 1 d .
O1 O 0.3391(3) 0.23224(17) 0.5903(3) 0.0141(8) Uani 1 1 d .
O21 O 0.2764(4) 0.38770(17) 0.6160(3) 0.0172(8) Uani 1 1 d .
O22 O 0.4021(4) 0.45967(17) 0.5628(3) 0.0137(7) Uani 1 1 d .
C21 C 0.3022(5) 0.4507(2) 0.5862(4) 0.0125(10) Uani 1 1 d .
C11 C 0.6107(5) 0.1742(3) 0.6087(4) 0.0132(11) Uani 1 1 d .
C2 C 0.1593(5) 0.1926(3) 0.4203(4) 0.0156(11) Uani 1 1 d .
C14 C 0.8360(6) 0.1400(3) 0.6490(5) 0.0251(13) Uani 1 1 d .
H14A H 0.8616 0.1910 0.6636 0.038 Uiso 1 1 calc R
H14B H 0.8956 0.1145 0.6235 0.038 Uiso 1 1 calc R
H14C H 0.8369 0.1173 0.7174 0.038 Uiso 1 1 calc R
C22 C 0.2141(5) 0.5156(2) 0.5796(4) 0.0136(10) Uani 1 1 d .
H22A H 0.2491 0.5431 0.6502 0.016 Uiso 1 1 calc R
H22B H 0.1293 0.4970 0.5716 0.016 Uiso 1 1 calc R
C25 C 0.1056(5) 0.6325(3) 0.4823(5) 0.0177(11) Uani 1 1 d .
H25A H 0.1410 0.6573 0.5544 0.026 Uiso 1 1 calc R
H25B H 0.0217 0.6126 0.4714 0.026 Uiso 1 1 calc R
H25C H 0.0972 0.6672 0.4228 0.026 Uiso 1 1 calc R
C23 C 0.1974(5) 0.5689(2) 0.4798(4) 0.0129(11) Uani 1 1 d .
C13 C 0.6586(6) 0.0548(2) 0.5272(4) 0.0230(13) Uani 1 1 d .
H13A H 0.6625 0.0291 0.5944 0.035 Uiso 1 1 calc R
H13B H 0.7172 0.0318 0.4980 0.035 Uiso 1 1 calc R
H13C H 0.5717 0.0526 0.4710 0.035 Uiso 1 1 calc R
C12 C 0.6977(5) 0.1356(3) 0.5563(4) 0.0130(10) Uani 1 1 d .
C24 C 0.1410(5) 0.5279(3) 0.3665(4) 0.0185(12) Uani 1 1 d .
H24A H 0.1283 0.5622 0.3055 0.028 Uiso 1 1 calc R
H24B H 0.0591 0.5062 0.3581 0.028 Uiso 1 1 calc R
H24C H 0.2000 0.4896 0.3646 0.028 Uiso 1 1 calc R
C4 C 0.0312(6) 0.1691(3) 0.4309(5) 0.0242(13) Uani 1 1 d .
H4A H 0.0367 0.1180 0.4532 0.036 Uiso 1 1 calc R
H4B H -0.0396 0.1754 0.3589 0.036 Uiso 1 1 calc R
H4C H 0.0167 0.1992 0.4870 0.036 Uiso 1 1 calc R
C3 C 0.1856(6) 0.1451(3) 0.3309(4) 0.0237(13) Uani 1 1 d .
H3A H 0.2733 0.1530 0.3370 0.036 Uiso 1 1 calc R
H3B H 0.1264 0.1591 0.2563 0.036 Uiso 1 1 calc R
H3C H 0.1734 0.0937 0.3435 0.036 Uiso 1 1 calc R
O11 O 0.5668(4) 0.13495(18) 0.6679(3) 0.0164(8) Uani 1 1 d .
C26 C 0.3270(5) 0.6045(2) 0.4976(4) 0.0115(10) Uani 1 1 d .
O23 O 0.3895(4) 0.63214(17) 0.5959(3) 0.0153(8) Uani 1 1 d .
O24 O 0.3660(3) 0.60833(17) 0.4180(3) 0.0157(8) Uani 1 1 d .
C16 C 0.5921(6) 0.1701(2) 0.3398(4) 0.0142(11) Uani 1 1 d .
C15 C 0.7007(5) 0.1807(3) 0.4541(4) 0.0141(11) Uani 1 1 d .
H15A H 0.7032 0.2328 0.4735 0.017 Uiso 1 1 calc R
H15B H 0.7817 0.1694 0.4457 0.017 Uiso 1 1 calc R
O13 O 0.5850(4) 0.11160(17) 0.2836(3) 0.0171(8) Uani 1 1 d .
O14 O 0.5115(3) 0.22273(17) 0.2917(3) 0.0125(7) Uani 1 1 d .
O3 O 0.3625(4) 0.32335(17) 0.4151(3) 0.0134(7) Uani 1 1 d .
C6 C 0.2485(5) 0.3035(2) 0.3459(4) 0.0128(10) Uani 1 1 d .
C5 C 0.1474(5) 0.2761(3) 0.3884(4) 0.0157(11) Uani 1 1 d .
H7A H 0.0619 0.2849 0.3302 0.019 Uiso 1 1 calc R
H7B H 0.1539 0.3048 0.4547 0.019 Uiso 1 1 calc R
O4 O 0.2233(4) 0.3061(2) 0.2420(3) 0.0186(8) Uani 1 1 d .
O1W O 0.3976(4) 0.03869(17) 0.7855(3) 0.0165(8) Uani 1 1 d D
H1WA H 0.370(5) 0.0062(19) 0.734(3) 0.025 Uiso 1 1 d D
H1WB H 0.444(5) 0.017(2) 0.847(2) 0.025 Uiso 1 1 d D

loop_
_atom_site_aniso_label
_atom_site_aniso_U_11
_atom_site_aniso_U_22
_atom_site_aniso_U_33
_atom_site_aniso_U_23
_atom_site_aniso_U_13
_atom_site_aniso_U_12
Lu1 0.01358(12) 0.00793(10) 0.00957(11) 0.00074(7) 0.00619(9) 0.00012(8)
Lu2 0.01397(12) 0.00756(10) 0.00892(11) 0.00018(7) 0.00614(9) -0.00008(8)
O2 0.025(2) 0.0068(16) 0.0136(18) 0.0007(13) 0.0071(16) -0.0011(15)
O12 0.017(2) 0.0085(16) 0.023(2) 0.0005(14) 0.0129(16) 0.0006(14)
C1 0.016(3) 0.017(2) 0.013(3) -0.004(2) 0.012(2) -0.001(2)
O1 0.016(2) 0.0104(16) 0.0156(18) -0.0003(14) 0.0062(15) 0.0002(14)
O21 0.024(2) 0.0086(16) 0.024(2) 0.0045(14) 0.0152(18) 0.0035(15)
O22 0.019(2) 0.0096(16) 0.0169(19) 0.0028(14) 0.0119(16) 0.0019(14)
C21 0.017(3) 0.012(2) 0.009(2) -0.0028(19) 0.007(2) -0.004(2)
C11 0.015(3) 0.018(2) 0.008(2) 0.0004(19) 0.005(2) -0.001(2)
C2 0.020(3) 0.014(2) 0.013(3) 0.000(2) 0.006(2) 0.000(2)
C14 0.020(3) 0.036(3) 0.019(3) 0.007(2) 0.006(3) 0.009(3)
C22 0.013(3) 0.009(2) 0.022(3) 0.002(2) 0.010(2) 0.000(2)
C25 0.017(3) 0.010(2) 0.028(3) 0.002(2) 0.010(2) 0.000(2)
C23 0.015(3) 0.007(2) 0.018(3) -0.0010(19) 0.008(2) 0.0009(19)
C13 0.046(4) 0.008(2) 0.022(3) 0.000(2) 0.021(3) 0.000(2)
C12 0.019(3) 0.013(2) 0.010(2) 0.0043(19) 0.009(2) 0.003(2)
C24 0.018(3) 0.017(3) 0.018(3) -0.004(2) 0.005(2) -0.002(2)
C4 0.019(3) 0.029(3) 0.025(3) 0.002(2) 0.009(3) -0.009(2)
C3 0.037(4) 0.017(3) 0.012(3) -0.001(2) 0.004(3) 0.000(3)
O11 0.020(2) 0.0137(17) 0.022(2) 0.0013(15) 0.0154(17) 0.0029(15)
C26 0.012(3) 0.007(2) 0.014(3) -0.0005(18) 0.003(2) 0.0045(19)
O23 0.018(2) 0.0123(17) 0.0156(19) -0.0014(14) 0.0059(16) -0.0015(15)
O24 0.018(2) 0.0121(17) 0.020(2) -0.0018(14) 0.0104(17) -0.0014(15)
C16 0.023(3) 0.012(2) 0.014(3) 0.0041(19) 0.014(2) -0.001(2)
C15 0.018(3) 0.015(2) 0.013(3) 0.003(2) 0.010(2) 0.003(2)
O13 0.026(2) 0.0106(16) 0.0122(18) 0.0014(14) 0.0050(16) 0.0058(15)
O14 0.0166(19) 0.0121(16) 0.0089(17) 0.0012(13) 0.0050(15) 0.0029(14)
O3 0.017(2) 0.0149(17) 0.0100(18) 0.0006(13) 0.0072(15) 0.0023(15)
C6 0.018(3) 0.009(2) 0.012(3) 0.0007(19) 0.008(2) -0.002(2)
C5 0.015(3) 0.017(2) 0.015(3) 0.003(2) 0.005(2) 0.001(2)
O4 0.017(2) 0.030(2) 0.0100(18) 0.0000(15) 0.0063(16) -0.0049(17)
O1W 0.023(2) 0.0110(17) 0.0135(19) 0.0019(14) 0.0047(17) 0.0007(16)

loop_
_atom_type_symbol
_atom_type_description
_atom_type_scat_dispersion_real
_atom_type_scat_dispersion_imag
_atom_type_scat_source
C C 0.0033 0.0016 'International Tables Vol C Tables 4.2.6.8 and 6.1.1.4'
H H 0 0 'International Tables Vol C Tables 4.2.6.8 and 6.1.1.4'
O O 0.0106 0.006 'International Tables Vol C Tables 4.2.6.8 and 6.1.1.4'
Lu Lu -0.472 5.8584 'International Tables Vol C Tables 4.2.6.8 and 6.1.1.4'

loop_
_geom_angle_atom_site_label_1
_geom_angle_atom_site_label_2
_geom_angle_atom_site_label_3
_geom_angle
_geom_angle_site_symmetry_1
_geom_angle_site_symmetry_3
O23 Lu1 O11 80.36(13) 2_646 .
O23 Lu1 O1W 78.93(13) 2_646 .
O11 Lu1 O1W 94.97(13) . .
O23 Lu1 O14 83.53(12) 2_646 4_566
O11 Lu1 O14 89.81(12) . 4_566
O1W Lu1 O14 160.75(12) . 4_566
O23 Lu1 O4 132.20(12) 2_646 4_566
O11 Lu1 O4 147.44(12) . 4_566
O1W Lu1 O4 92.51(13) . 4_566
O14 Lu1 O4 93.43(13) 4_566 4_566
O23 Lu1 O1 145.88(12) 2_646 .
O11 Lu1 O1 78.58(12) . .
O1W Lu1 O1 129.31(12) . .
O14 Lu1 O1 69.91(11) 4_566 .
O4 Lu1 O1 72.24(12) 4_566 .
O23 Lu1 O2 144.41(12) 2_646 .
O11 Lu1 O2 78.40(13) . .
O1W Lu1 O2 74.87(12) . .
O14 Lu1 O2 124.38(11) 4_566 .
O4 Lu1 O2 73.10(12) 4_566 .
O1 Lu1 O2 54.50(10) . .
O23 Lu1 O3 78.19(12) 2_646 4_566
O11 Lu1 O3 158.50(12) . 4_566
O1W Lu1 O3 82.23(12) . 4_566
O14 Lu1 O3 86.51(11) 4_566 4_566
O4 Lu1 O3 54.02(12) 4_566 4_566
O1 Lu1 O3 119.58(11) . 4_566
O2 Lu1 O3 120.80(12) . 4_566
O23 Lu1 C1 159.62(14) 2_646 .
O11 Lu1 C1 79.30(14) . .
O1W Lu1 C1 101.59(14) . .
O14 Lu1 C1 97.62(13) 4_566 .
O4 Lu1 C1 68.16(13) 4_566 .
O1 Lu1 C1 27.73(12) . .
O2 Lu1 C1 26.95(12) . .
O3 Lu1 C1 122.18(13) 4_566 .
O23 Lu1 C6 105.79(14) 2_646 4_566
O11 Lu1 C6 173.54(13) . 4_566
O1W Lu1 C6 88.24(14) . 4_566
O14 Lu1 C6 88.97(13) 4_566 4_566
O4 Lu1 C6 26.45(12) 4_566 4_566
O1 Lu1 C6 95.05(13) . 4_566
O2 Lu1 C6 97.10(14) . 4_566
O3 Lu1 C6 27.62(13) 4_566 4_566
C1 Lu1 C6 94.58(15) . 4_566
O12 Lu2 O3 86.21(12) . .
O12 Lu2 O24 74.77(12) . 3_666
O3 Lu2 O24 90.42(13) . 3_666
O12 Lu2 O1 77.14(12) . .
O3 Lu2 O1 78.14(12) . .
O24 Lu2 O1 150.27(12) 3_666 .
O12 Lu2 O22 146.76(12) . .
O3 Lu2 O22 82.15(11) . .
O24 Lu2 O22 74.30(12) 3_666 .
O1 Lu2 O22 129.79(12) . .
O12 Lu2 O21 155.68(12) . .
O3 Lu2 O21 90.52(13) . .
O24 Lu2 O21 129.41(11) 3_666 .
O1 Lu2 O21 78.60(12) . .
O22 Lu2 O21 55.78(12) . .
O12 Lu2 O13 102.66(13) . 4_566
O3 Lu2 O13 160.28(12) . 4_566
O24 Lu2 O13 75.32(12) 3_666 4_566
O1 Lu2 O13 120.79(11) . 4_566
O22 Lu2 O13 80.91(12) . 4_566
O21 Lu2 O13 88.27(13) . 4_566
O12 Lu2 O14 80.80(12) . 4_566
O3 Lu2 O14 145.95(11) . 4_566
O24 Lu2 O14 115.83(12) 3_666 4_566
O1 Lu2 O14 68.35(11) . 4_566
O22 Lu2 O14 124.11(11) . 4_566
O21 Lu2 O14 88.71(11) . 4_566
O13 Lu2 O14 53.72(11) 4_566 4_566
O12 Lu2 C21 171.69(13) . .
O3 Lu2 C21 86.24(13) . .
O24 Lu2 C21 101.84(13) 3_666 .
O1 Lu2 C21 104.63(14) . .
O22 Lu2 C21 27.90(13) . .
O21 Lu2 C21 27.89(13) . .
O13 Lu2 C21 83.52(13) 4_566 .
O14 Lu2 C21 107.45(13) 4_566 .
O12 Lu2 C16 87.97(13) . 4_566
O3 Lu2 C16 172.46(12) . 4_566
O24 Lu2 C16 92.66(14) 3_666 4_566
O1 Lu2 C16 95.90(13) . 4_566
O22 Lu2 C16 105.31(12) . 4_566
O21 Lu2 C16 92.82(14) . 4_566
O13 Lu2 C16 26.83(12) 4_566 4_566
O14 Lu2 C16 27.59(12) 4_566 4_566
C21 Lu2 C16 99.84(14) . 4_566
C1 O2 Lu1 92.8(3) . .
C11 O12 Lu2 141.9(3) . .
O2 C1 O1 119.6(5) . .
O2 C1 C2 120.1(4) . .
O1 C1 C2 120.2(4) . .
O2 C1 Lu1 60.2(3) . .
O1 C1 Lu1 60.0(2) . .
C2 C1 Lu1 170.4(3) . .
C1 O1 Lu2 152.9(3) . .
C1 O1 Lu1 92.3(3) . .
Lu2 O1 Lu1 109.55(14) . .
C21 O21 Lu2 91.9(3) . .
C21 O22 Lu2 91.9(3) . .
O21 C21 O22 120.4(4) . .
O21 C21 C22 119.7(5) . .
O22 C21 C22 119.9(4) . .
O21 C21 Lu2 60.2(3) . .
O22 C21 Lu2 60.2(2) . .
C22 C21 Lu2 178.2(3) . .
O12 C11 O11 124.9(5) . .
O12 C11 C12 117.8(4) . .
O11 C11 C12 117.2(4) . .
C1 C2 C3 108.3(4) . .
C1 C2 C4 106.9(4) . .
C3 C2 C4 110.8(5) . .
C1 C2 C5 111.7(4) . .
C3 C2 C5 111.5(4) . .
C4 C2 C5 107.5(4) . .
C21 C22 C23 113.4(4) . .
C26 C23 C24 111.8(4) . .
C26 C23 C25 106.3(4) . .
C24 C23 C25 110.1(4) . .
C26 C23 C22 109.4(4) . .
C24 C23 C22 110.7(4) . .
C25 C23 C22 108.4(4) . .
C13 C12 C11 111.7(4) . .
C13 C12 C14 110.1(4) . .
C11 C12 C14 104.7(4) . .
C13 C12 C15 113.2(4) . .
C11 C12 C15 110.3(4) . .
C14 C12 C15 106.3(4) . .
C11 O11 Lu1 133.0(3) . .
O24 C26 O23 123.1(5) . .
O24 C26 C23 120.6(4) . .
O23 C26 C23 116.3(4) . .
C26 O23 Lu1 153.7(3) . 2_656
C26 O24 Lu2 134.2(3) . 3_666
O13 C16 O14 117.7(5) . .
O13 C16 C15 120.5(4) . .
O14 C16 C15 121.5(4) . .
O13 C16 Lu2 57.6(2) . 4_565
O14 C16 Lu2 62.5(2) . 4_565
C15 C16 Lu2 159.2(3) . 4_565
C16 C15 C12 118.6(4) . .
C16 O13 Lu2 95.6(3) . 4_565
C16 O14 Lu1 157.7(3) . 4_565
C16 O14 Lu2 89.9(3) . 4_565
Lu1 O14 Lu2 106.68(12) 4_565 4_565
C6 O3 Lu2 136.1(3) . .
C6 O3 Lu1 90.9(3) . 4_565
Lu2 O3 Lu1 133.02(16) . 4_565
O4 C6 O3 118.7(5) . .
O4 C6 C5 120.0(5) . .
O3 C6 C5 121.4(4) . .
O4 C6 Lu1 57.3(3) . 4_565
O3 C6 Lu1 61.5(3) . 4_565
C5 C6 Lu1 174.6(3) . 4_565
C6 C5 C2 114.3(4) . .
C6 O4 Lu1 96.3(3) . 4_565

loop_
_geom_bond_atom_site_label_1
_geom_bond_atom_site_label_2
_geom_bond_distance
_geom_bond_site_symmetry_2
Lu1 O23 2.194(3) 2_646
Lu1 O11 2.238(3) .
Lu1 O1W 2.256(3) .
Lu1 O14 2.288(3) 4_566
Lu1 O4 2.353(4) 4_566
Lu1 O1 2.382(3) .
Lu1 O2 2.388(3) .
Lu1 O3 2.444(3) 4_566
Lu1 C1 2.748(5) .
Lu1 C6 2.780(5) 4_566
Lu2 O12 2.240(3) .
Lu2 O3 2.254(3) .
Lu2 O24 2.260(3) 3_666
Lu2 O1 2.290(3) .
Lu2 O22 2.349(3) .
Lu2 O21 2.351(4) .
Lu2 O13 2.361(3) 4_566
Lu2 O14 2.468(3) 4_566
Lu2 C21 2.706(5) .
Lu2 C16 2.783(5) 4_566
O2 C1 1.247(6) .
O12 C11 1.260(5) .
C1 O1 1.280(6) .
C1 C2 1.519(7) .
O21 C21 1.267(5) .
O22 C21 1.267(6) .
C21 C22 1.509(6) .
C11 O11 1.263(6) .
C11 C12 1.538(7) .
C2 C3 1.542(7) .
C2 C4 1.543(8) .
C2 C5 1.552(6) .
C14 C12 1.544(7) .
C22 C23 1.549(6) .
C25 C23 1.547(6) .
C23 C26 1.515(7) .
C23 C24 1.527(6) .
C13 C12 1.526(6) .
C12 C15 1.547(6) .
C26 O24 1.250(6) .
C26 O23 1.279(5) .
O23 Lu1 2.194(3) 2_656
O24 Lu2 2.260(3) 3_666
C16 O13 1.262(5) .
C16 O14 1.289(6) .
C16 C15 1.508(7) .
C16 Lu2 2.783(5) 4_565
O13 Lu2 2.361(3) 4_565
O14 Lu1 2.288(3) 4_565
O14 Lu2 2.468(3) 4_565
O3 C6 1.289(6) .
O3 Lu1 2.444(3) 4_565
C6 O4 1.246(6) .
C6 C5 1.508(7) .
C6 Lu1 2.780(5) 4_565
O4 Lu1 2.353(4) 4_565
